data_2242977
loop_
_publ_author_name
'Wiedemann, Dennis'
'Kulko, Roman-David'
'Grohmann, Andreas'

_publ_section_title
;
 Synthesis, characterization, and crystal structure of
 aquabis(4,4'-dimethoxy-2,2'-bipyridine)[\m-(2<i>R</i>,3<i>R</i>)-tartrato(4{-})]dicopper(II)
 octahydrate
;
_journal_coeditor_code ZQ2247
_journal_issue 7
_journal_name_full 'Acta Crystallographica Section E'
_journal_page_first 972
_journal_page_last 975
_journal_paper_doi 10.1107/S2056989019008053
_journal_volume 75
_journal_year 2019
_chemical_absolute_configuration rmad
_chemical_formula_iupac '[Cu2 (C12 H12 N2 O2)2 (C4 H2 O6) (H2 O)], 8H2 O'
_chemical_formula_moiety 'C28 H28 Cu2 N4 O11, 8(H2 O)'
_chemical_formula_sum 'C28 H44 Cu2 N4 O19'
_chemical_formula_weight 867.75
_chemical_name_common
;
Aquabis(4,4'-dimethoxy-2,2'-bipyridine)[\m-(2<i>R</i>,3<i>R</i>)-\
tartrato(4-)]dicopper(II) octahydrate
;
_chemical_name_systematic
'Aqua-1\k<i>O</i>-bis(4,4'-dimethoxy-2,2'-bipyridine)-1\k^2^<i>N</i>,<i>N</i>';2\k^2^<i>N</i>,<i>N</i>'-[\m-(2<i>R</i>,3<i>R</i>)-2,3-dioxidosuccinato-1\k^2^<i>O</i>^1^,<i>O</i>^2^:2\k^2^<i>O</i>^3^,<i>O</i>^4^]dicopper(II) octahydrate'
_space_group_crystal_system monoclinic
_space_group_IT_number 4
_space_group_name_Hall 'P 2yb'
_space_group_name_H-M_alt 'P 1 21 1'
_symmetry_space_group_name_Hall 'P 2yb'
_symmetry_space_group_name_H-M 'P 1 21 1'
_atom_sites_solution_hydrogens mixed
_atom_sites_solution_primary dual
_atom_sites_solution_secondary difmap
_audit_creation_method
;
Olex2 1.2
(compiled 2018.05.29 svn.r3508 for OlexSys, GUI svn.r5506)
;
_cell_angle_alpha 90
_cell_angle_beta 101.401(4)
_cell_angle_gamma 90
_cell_formula_units_Z 2
_cell_length_a 8.5134(4)
_cell_length_b 23.7812(9)
_cell_length_c 8.9028(4)
_cell_measurement_reflns_used 8483
_cell_measurement_temperature 150.00(10)
_cell_measurement_theta_max 32.4580
_cell_measurement_theta_min 3.6720
_cell_volume 1766.88(14)
_computing_cell_refinement
;
CrysAlis PRO (Rigaku OD, 2015)
;
_computing_data_collection
;
CrysAlis PRO (Rigaku OD, 2015)
;
_computing_data_reduction
;
CrysAlis PRO (Rigaku OD, 2015)
;
_computing_molecular_graphics
;
ORTEP-3 for Windows (Farrugia, 2012) and Mercury (Macrae <i>et al.</i>,
2008)
;
_computing_publication_material
;
<i>OLEX2</i> (Dolomanov <i>et al.</i>,  2009) and publCIF (Westrip,
2010)
;
_computing_structure_refinement
;
SHELXL (Sheldrick, 2015b)
;
_computing_structure_solution
;
<i>SHELXT</i> (Sheldrick, 2015a)
;
_diffrn_ambient_temperature 150.00(10)
_diffrn_detector 'CCD plate'
_diffrn_detector_area_resol_mean 16.3031
_diffrn_measured_fraction_theta_full 0.997
_diffrn_measured_fraction_theta_max 0.998
_diffrn_measurement_device '\k-geometry diffractometer'
_diffrn_measurement_device_type 'Agilent Xcalibur'
_diffrn_measurement_method '\w scans'
_diffrn_measurement_specimen_support 'glass capillary'
_diffrn_radiation_monochromator graphite
_diffrn_radiation_probe x-ray
_diffrn_radiation_type 'Mo K\a'
_diffrn_radiation_wavelength 0.71073
_diffrn_reflns_av_R_equivalents 0.0213
_diffrn_reflns_av_unetI/netI 0.0295
_diffrn_reflns_limit_h_max 11
_diffrn_reflns_limit_h_min -11
_diffrn_reflns_limit_k_max 31
_diffrn_reflns_limit_k_min -33
_diffrn_reflns_limit_l_max 12
_diffrn_reflns_limit_l_min -11
_diffrn_reflns_number 19893
_diffrn_reflns_theta_full 26.000
_diffrn_reflns_theta_max 29.999
_diffrn_reflns_theta_min 3.472
_diffrn_source 'fine-focus sealed tube'
_diffrn_standards_number 0
_exptl_absorpt_coefficient_mu 1.291
_exptl_absorpt_correction_T_max 0.886
_exptl_absorpt_correction_T_min 0.440
_exptl_absorpt_correction_type analytical
_exptl_absorpt_process_details
;
(CrysAlis PRO; Rigaku OD, 2015)
;
_exptl_crystal_colour 'dark blue'
_exptl_crystal_density_diffrn 1.631
_exptl_crystal_density_method 'not measured'
_exptl_crystal_description plate
_exptl_crystal_F_000 900
_exptl_crystal_size_max 0.835
_exptl_crystal_size_mid 0.701
_exptl_crystal_size_min 0.091
_refine_diff_density_max 0.487
_refine_diff_density_min -0.496
_refine_ls_abs_structure_details
;
Flack <i>x</i> determined using 2429 quotients
[(<i>I</i>^+^)-(<i>I</i>^-^)]/[(<i>I</i>^+^)+(<i>I</i>^-^)]
(Parsons <i>et al.</i>,  2013)
;
_refine_ls_abs_structure_Flack -0.010(6)
_refine_ls_extinction_method none
_refine_ls_goodness_of_fit_ref 1.036
_refine_ls_hydrogen_treatment heteroxyz
_refine_ls_matrix_type full
_refine_ls_number_parameters 536
_refine_ls_number_reflns 8971
_refine_ls_number_restraints 25
_refine_ls_restrained_S_all 1.038
_refine_ls_R_factor_all 0.0309
_refine_ls_R_factor_gt 0.0280
_refine_ls_shift/su_max 0.001
_refine_ls_shift/su_mean 0.000
_refine_ls_structure_factor_coef Fsqd
_refine_ls_weighting_details 'w=1/[\s^2^(Fo^2^)+(0.0455P)^2^+0.0799P] where P=(Fo^2^+2Fc^2^)/3'
_refine_ls_weighting_scheme calc
_refine_ls_wR_factor_gt 0.0705
_refine_ls_wR_factor_ref 0.0718
_reflns_number_gt 8476
_reflns_number_total 8971
_reflns_threshold_expression I>2\s(I)
_cod_data_source_file zq2247sup1.cif
_cod_data_source_block I
_cod_original_cell_volume 1766.87(13)
_cod_database_code 2242977
_shelx_space_group_comment
;
The symmetry employed for this shelxl refinement is uniquely defined
by the following loop, which should always be used as a source of
symmetry information in preference to the above space-group names.
They are only intended as comments.
;

loop_
_space_group_symop_operation_xyz
'x, y, z'
'-x, y+1/2, -z'

loop_
_atom_site_type_symbol
_atom_site_label
_atom_site_fract_x
_atom_site_fract_y
_atom_site_fract_z
_atom_site_U_iso_or_equiv
_atom_site_adp_type
_atom_site_calc_flag
_atom_site_occupancy
C C11 1.2715(3) 0.41601(12) 1.1226(3) 0.0182(5) Uani d 1
H H11 1.283890 0.379796 1.168495 0.022 Uiso calc 1
C C12 1.3710(3) 0.45876(13) 1.1865(3) 0.0200(5) Uani d 1
H H12 1.451278 0.452042 1.275142 0.024 Uiso calc 1
C C13 1.3535(3) 0.51201(13) 1.1204(3) 0.0170(5) Uani d 1
C C14 1.2344(3) 0.52043(12) 0.9885(3) 0.0164(5) Uani d 1
H H14 1.219570 0.556191 0.940163 0.020 Uiso calc 1
C C15 1.1396(3) 0.47504(12) 0.9311(3) 0.0145(5) Uani d 1
C C17 1.4390(4) 0.60720(13) 1.1263(4) 0.0245(6) Uani d 1
H H17A 1.456712 0.606259 1.020808 0.037 Uiso calc 1
H H17B 1.518812 0.631776 1.188359 0.037 Uiso calc 1
H H17C 1.331302 0.621650 1.126726 0.037 Uiso calc 1
C C21 0.8061(3) 0.42851(13) 0.6374(3) 0.0193(5) Uani d 1
H H21 0.749051 0.394330 0.612752 0.023 Uiso calc 1
C C22 0.7652(3) 0.47396(13) 0.5435(3) 0.0200(5) Uani d 1
H H22 0.681591 0.471184 0.455702 0.024 Uiso calc 1
C C23 0.8477(3) 0.52418(13) 0.5782(3) 0.0178(5) Uani d 1
C C24 0.9754(3) 0.52630(12) 0.7051(3) 0.0159(5) Uani d 1
H H24 1.037174 0.559525 0.729475 0.019 Uiso calc 1
C C25 1.0079(3) 0.47817(11) 0.7933(3) 0.0145(5) Uani d 1
C C27 0.8802(4) 0.62092(14) 0.5171(4) 0.0300(7) Uani d 1
H H27A 0.865758 0.635393 0.616547 0.045 Uiso calc 1
H H27B 0.836620 0.647981 0.436580 0.045 Uiso calc 1
H H27C 0.994577 0.615298 0.519038 0.045 Uiso calc 1
C C31 0.3834(3) 0.43168(13) 0.6794(3) 0.0205(5) Uani d 1
H H31 0.349432 0.393596 0.668076 0.025 Uiso calc 1
C C32 0.3125(4) 0.46999(14) 0.5734(3) 0.0213(5) Uani d 1
H H32 0.230184 0.458718 0.490547 0.026 Uiso calc 1
C C33 0.3622(3) 0.52578(13) 0.5883(3) 0.0193(5) Uani d 1
C C34 0.4843(3) 0.54103(12) 0.7115(3) 0.0166(5) Uani d 1
H H34 0.521299 0.578745 0.724106 0.020 Uiso calc 1
C C35 0.5496(3) 0.49946(12) 0.8148(3) 0.0154(5) Uani d 1
C C37 0.3456(4) 0.61790(14) 0.4770(4) 0.0290(7) Uani d 1
H H37A 0.338665 0.637059 0.572958 0.043 Uiso calc 1
H H37B 0.280905 0.638229 0.390659 0.043 Uiso calc 1
H H37C 0.457485 0.616927 0.464978 0.043 Uiso calc 1
C C41 0.8415(3) 0.46603(13) 1.1602(3) 0.0192(5) Uani d 1
H H41 0.869537 0.433356 1.220971 0.023 Uiso calc 1
C C42 0.9236(3) 0.51491(13) 1.2011(3) 0.0213(6) Uani d 1
H H42 1.008567 0.515850 1.288088 0.026 Uiso calc 1
C C43 0.8816(3) 0.56337(13) 1.1140(3) 0.0204(5) Uani d 1
C C44 0.7578(3) 0.56044(12) 0.9846(3) 0.0168(5) Uani d 1
H H44 0.727153 0.592557 0.922194 0.020 Uiso calc 1
C C45 0.6817(3) 0.50923(12) 0.9505(3) 0.0160(5) Uani d 1
C C47 0.9181(4) 0.66188(15) 1.0865(5) 0.0335(7) Uani d 1
H H47A 0.933207 0.659815 0.980339 0.050 Uiso calc 1
H H47B 0.983627 0.692454 1.139794 0.050 Uiso calc 1
H H47C 0.804933 0.669051 1.087414 0.050 Uiso calc 1
C C51 0.5003(3) 0.28733(12) 0.9647(3) 0.0164(5) Uani d 1
C C54 0.6577(3) 0.29477(12) 1.0809(3) 0.0152(5) Uani d 1
H H54 0.664279 0.266896 1.165969 0.018 Uiso calc 1
C C56 0.7939(3) 0.28407(12) 0.9911(3) 0.0148(5) Uani d 1
H H56 0.776060 0.246864 0.938153 0.018 Uiso calc 1
C C58 0.9527(3) 0.28248(13) 1.1070(3) 0.0192(5) Uani d 1
N N10 1.1565(3) 0.42400(10) 0.9965(3) 0.0151(4) Uani d 1
N N20 0.9238(3) 0.43016(10) 0.7633(3) 0.0150(4) Uani d 1
N N30 0.4999(3) 0.44568(10) 0.7997(3) 0.0175(4) Uani d 1
N N40 0.7216(3) 0.46292(10) 1.0359(3) 0.0167(4) Uani d 1
O O16 1.4539(3) 0.55171(10) 1.1887(2) 0.0223(4) Uani d 1
O O26 0.7974(3) 0.56828(10) 0.4865(2) 0.0239(4) Uani d 1
O O36 0.2861(3) 0.56124(10) 0.4806(2) 0.0244(4) Uani d 1
O O46 0.9656(3) 0.60980(10) 1.1623(3) 0.0265(5) Uani d 1
O O50 0.4432(2) 0.33278(9) 0.8974(2) 0.0206(4) Uani d 1
O O52 0.4392(3) 0.24029(9) 0.9335(2) 0.0217(4) Uani d 1
O O53 0.6716(3) 0.34935(8) 1.1395(2) 0.0185(4) Uani d 1
O O55 0.7926(2) 0.32664(9) 0.8810(2) 0.0170(4) Uani d 1
O O57 1.0554(3) 0.31931(10) 1.0907(3) 0.0293(5) Uani d 1
O O59 0.9761(3) 0.24641(10) 1.2100(2) 0.0233(4) Uani d 1
O O60 1.1234(3) 0.32417(11) 0.7440(3) 0.0333(6) Uani d 1
H H60A 1.217(6) 0.321(2) 0.788(5) 0.040 Uiso d 1
H H60B 1.084(6) 0.300(2) 0.691(5) 0.040 Uiso d 1
Cu Cu1 0.98891(3) 0.36813(2) 0.91447(4) 0.01545(7) Uani d 1
Cu Cu2 0.59542(4) 0.39447(2) 0.96609(4) 0.01590(7) Uani d 1
O O61 0.4573(3) 0.17342(10) 0.1868(3) 0.0273(5) Uani d 1
H H61A 0.421(5) 0.1934(16) 0.245(4) 0.033 Uiso d 1
H H61B 0.450(5) 0.1945(16) 0.112(3) 0.033 Uiso d 1
O O62 0.6964(3) 0.27767(12) 0.6111(3) 0.0283(5) Uani d 1
H H62A 0.633(4) 0.2548(15) 0.623(5) 0.034 Uiso d 1
H H62B 0.720(5) 0.2935(17) 0.692(3) 0.034 Uiso d 1
O O63 0.7991(3) 0.14628(10) 0.1929(3) 0.0292(5) Uani d 1
H H63A 0.852(4) 0.1759(14) 0.196(5) 0.035 Uiso d 1
H H63B 0.703(3) 0.1559(18) 0.192(5) 0.035 Uiso d 1
O O64 0.4289(3) 0.21351(11) 0.6298(3) 0.0284(5) Uani d 1
H H64A 0.403(5) 0.2303(18) 0.701(3) 0.034 Uiso d 1
H H64B 0.364(4) 0.2296(18) 0.558(3) 0.034 Uiso d 1
O O65 0.3108(3) 0.25427(12) 0.3445(3) 0.0295(5) Uani d 1
H H65A 0.219(3) 0.2590(18) 0.297(4) 0.035 Uiso d 1
H H65B 0.359(5) 0.2835(13) 0.351(5) 0.035 Uiso d 1
O O66 0.5228(3) 0.34554(12) 0.3780(3) 0.0312(5) Uani d 1
H H66A 0.562(5) 0.3509(19) 0.306(3) 0.037 Uiso d 1
H H66B 0.582(4) 0.330(2) 0.446(4) 0.037 Uiso d 1
O O67 0.9808(3) 0.24228(14) 0.5446(3) 0.0396(6) Uani d 1
H H67A 0.887(4) 0.251(2) 0.552(5) 0.048 Uiso d 1
H H67B 0.982(6) 0.243(2) 0.452(3) 0.048 Uiso d 1
O O68 0.0583(5) 0.37893(15) 0.4180(4) 0.0594(9) Uani d 1
H H68A 0.037(7) 0.3483(18) 0.359(5) 0.071 Uiso d 1
H H68B 0.065(7) 0.366(2) 0.515(3) 0.071 Uiso d 1

loop_
_atom_site_aniso_label
_atom_site_aniso_U_11
_atom_site_aniso_U_22
_atom_site_aniso_U_33
_atom_site_aniso_U_12
_atom_site_aniso_U_13
_atom_site_aniso_U_23
C11 0.0168(12) 0.0151(13) 0.0211(12) -0.0010(10) 0.0000(9) 0.0043(10)
C12 0.0184(12) 0.0220(14) 0.0180(12) -0.0040(11) -0.0004(10) 0.0012(11)
C13 0.0165(11) 0.0191(13) 0.0158(11) -0.0048(10) 0.0038(9) -0.0034(10)
C14 0.0170(11) 0.0150(12) 0.0175(11) -0.0018(10) 0.0042(9) 0.0004(10)
C15 0.0121(11) 0.0158(13) 0.0157(11) -0.0003(9) 0.0033(9) -0.0004(9)
C17 0.0309(15) 0.0152(13) 0.0274(14) -0.0069(11) 0.0058(12) -0.0028(11)
C21 0.0177(12) 0.0203(14) 0.0196(12) -0.0036(10) 0.0031(9) -0.0013(11)
C22 0.0165(12) 0.0229(14) 0.0189(12) -0.0005(10) -0.0007(9) 0.0004(11)
C23 0.0169(12) 0.0186(13) 0.0179(11) 0.0022(10) 0.0032(9) 0.0026(10)
C24 0.0151(11) 0.0148(12) 0.0183(11) 0.0004(9) 0.0048(9) -0.0007(10)
C25 0.0140(11) 0.0145(12) 0.0157(10) 0.0014(9) 0.0046(9) -0.0005(9)
C27 0.0337(16) 0.0181(15) 0.0348(16) 0.0021(12) -0.0014(13) 0.0074(12)
C31 0.0218(12) 0.0159(13) 0.0233(12) -0.0016(10) 0.0030(10) -0.0001(11)
C32 0.0222(12) 0.0211(14) 0.0193(12) -0.0021(11) 0.0008(10) 0.0011(11)
C33 0.0220(13) 0.0204(14) 0.0161(11) 0.0038(11) 0.0055(10) 0.0036(10)
C34 0.0209(12) 0.0122(12) 0.0179(11) 0.0012(10) 0.0068(9) 0.0015(9)
C35 0.0167(11) 0.0138(12) 0.0167(11) 0.0005(9) 0.0061(9) -0.0003(10)
C37 0.0421(18) 0.0213(16) 0.0224(14) 0.0019(13) 0.0037(13) 0.0062(12)
C41 0.0242(13) 0.0146(13) 0.0189(12) 0.0047(10) 0.0043(10) 0.0012(10)
C42 0.0209(13) 0.0214(15) 0.0200(12) 0.0027(11) 0.0007(10) -0.0017(11)
C43 0.0208(13) 0.0176(13) 0.0239(12) -0.0001(10) 0.0074(10) -0.0036(11)
C44 0.0189(12) 0.0129(12) 0.0195(11) 0.0005(10) 0.0057(9) -0.0012(10)
C45 0.0179(11) 0.0147(13) 0.0174(11) 0.0021(9) 0.0079(9) 0.0004(10)
C47 0.0354(17) 0.0169(15) 0.0461(19) -0.0074(13) 0.0026(14) 0.0008(14)
C51 0.0161(11) 0.0152(13) 0.0193(12) -0.0019(10) 0.0067(9) 0.0033(10)
C54 0.0177(11) 0.0101(12) 0.0176(11) -0.0009(9) 0.0028(9) 0.0014(9)
C56 0.0144(11) 0.0133(12) 0.0155(10) -0.0021(9) 0.0002(8) 0.0000(9)
C58 0.0179(12) 0.0160(13) 0.0216(12) -0.0012(10) -0.0012(9) 0.0015(10)
N10 0.0141(9) 0.0144(11) 0.0161(9) -0.0022(8) 0.0014(8) 0.0000(8)
N20 0.0142(9) 0.0138(11) 0.0168(9) 0.0004(8) 0.0024(7) 0.0007(8)
N30 0.0196(10) 0.0129(11) 0.0199(10) 0.0012(9) 0.0038(8) 0.0013(9)
N40 0.0190(10) 0.0131(11) 0.0184(10) 0.0024(9) 0.0044(8) 0.0000(9)
O16 0.0244(10) 0.0199(11) 0.0207(9) -0.0093(8) -0.0003(8) -0.0036(8)
O26 0.0247(10) 0.0198(10) 0.0241(10) 0.0019(8) -0.0026(8) 0.0062(8)
O36 0.0289(11) 0.0200(11) 0.0218(9) 0.0034(9) -0.0011(8) 0.0063(8)
O46 0.0256(10) 0.0192(11) 0.0326(11) -0.0032(9) 0.0005(8) -0.0027(9)
O50 0.0162(9) 0.0165(10) 0.0281(10) -0.0012(8) 0.0017(8) 0.0054(8)
O52 0.0233(10) 0.0175(10) 0.0240(9) -0.0051(8) 0.0039(8) 0.0022(8)
O53 0.0294(10) 0.0093(9) 0.0169(8) 0.0006(7) 0.0048(7) -0.0002(7)
O55 0.0145(8) 0.0188(10) 0.0166(8) -0.0041(7) 0.0007(6) 0.0039(7)
O57 0.0209(10) 0.0231(12) 0.0374(12) -0.0077(9) -0.0102(9) 0.0142(10)
O59 0.0221(10) 0.0192(10) 0.0262(10) -0.0021(8) -0.0013(8) 0.0067(9)
O60 0.0181(10) 0.0263(13) 0.0525(15) 0.0028(9) -0.0001(10) -0.0113(11)
Cu1 0.01300(13) 0.01261(15) 0.01936(14) -0.00242(12) -0.00014(10) 0.00193(13)
Cu2 0.01896(15) 0.01035(14) 0.01850(14) 0.00071(13) 0.00396(10) 0.00248(12)
O61 0.0383(13) 0.0166(11) 0.0283(11) 0.0021(9) 0.0101(10) 0.0035(9)
O62 0.0311(12) 0.0342(14) 0.0183(10) -0.0094(10) 0.0014(9) -0.0032(9)
O63 0.0298(11) 0.0163(11) 0.0406(13) -0.0026(9) 0.0051(10) 0.0010(10)
O64 0.0360(13) 0.0240(12) 0.0227(10) -0.0019(10) 0.0002(9) 0.0003(9)
O65 0.0235(11) 0.0343(14) 0.0274(11) 0.0028(10) -0.0032(9) 0.0015(10)
O66 0.0395(13) 0.0320(13) 0.0245(11) 0.0059(11) 0.0121(9) 0.0053(10)
O67 0.0366(14) 0.0479(17) 0.0336(13) 0.0007(13) 0.0052(11) -0.0124(12)
O68 0.085(2) 0.038(2) 0.0514(18) -0.0002(17) 0.0039(17) 0.0004(14)

loop_
_atom_type_symbol
_atom_type_description
_atom_type_scat_dispersion_real
_atom_type_scat_dispersion_imag
_atom_type_scat_source
C C 0.0033 0.0016 'International Tables Vol C Tables 4.2.6.8 and 6.1.1.4'
H H 0.0000 0.0000 'International Tables Vol C Tables 4.2.6.8 and 6.1.1.4'
Cu Cu 0.3201 1.2651 'International Tables Vol C Tables 4.2.6.8 and 6.1.1.4'
N N 0.0061 0.0033 'International Tables Vol C Tables 4.2.6.8 and 6.1.1.4'
O O 0.0106 0.0060 'International Tables Vol C Tables 4.2.6.8 and 6.1.1.4'

loop_
_exptl_crystal_face_index_h
_exptl_crystal_face_index_k
_exptl_crystal_face_index_l
_exptl_crystal_face_perp_dist
12 4 -1 0.3897
0 -1 12 0.0457
-12 -4 2 0.3999
12 0 -3 0.3869
0 -34 0 0.3304
-1 33 0 0.3702
2 33 0 0.3619
0 1 -12 0.0456
11 11 -3 0.4071
7 28 -1 0.3950

loop_
_geom_angle_atom_site_label_1
_geom_angle_atom_site_label_2
_geom_angle_atom_site_label_3
_geom_angle
C12 C11 H11 119.1
N10 C11 H11 119.1
N10 C11 C12 121.8(3)
C11 C12 H12 120.2
C11 C12 C13 119.6(2)
C13 C12 H12 120.2
C12 C13 C14 118.8(3)
O16 C13 C12 116.4(2)
O16 C13 C14 124.7(3)
C13 C14 H14 121.0
C15 C14 C13 118.0(3)
C15 C14 H14 121.0
C14 C15 C25 123.6(3)
N10 C15 C14 122.7(2)
N10 C15 C25 113.6(2)
H17A C17 H17B 109.5
H17A C17 H17C 109.5
H17B C17 H17C 109.5
O16 C17 H17A 109.5
O16 C17 H17B 109.5
O16 C17 H17C 109.5
C22 C21 H21 118.6
N20 C21 H21 118.6
N20 C21 C22 122.8(3)
C21 C22 H22 120.4
C21 C22 C23 119.2(2)
C23 C22 H22 120.4
C22 C23 C24 119.1(3)
O26 C23 C22 116.7(2)
O26 C23 C24 124.2(3)
C23 C24 H24 121.2
C25 C24 C23 117.5(3)
C25 C24 H24 121.2
C24 C25 C15 122.8(2)
N20 C25 C15 113.9(2)
N20 C25 C24 123.4(2)
H27A C27 H27B 109.5
H27A C27 H27C 109.5
H27B C27 H27C 109.5
O26 C27 H27A 109.5
O26 C27 H27B 109.5
O26 C27 H27C 109.5
C32 C31 H31 118.7
N30 C31 H31 118.7
N30 C31 C32 122.7(3)
C31 C32 H32 120.4
C31 C32 C33 119.1(3)
C33 C32 H32 120.4
C32 C33 C34 119.1(3)
O36 C33 C32 115.9(3)
O36 C33 C34 125.1(3)
C33 C34 H34 120.9
C35 C34 C33 118.2(3)
C35 C34 H34 120.9
C34 C35 C45 124.2(2)
N30 C35 C34 122.3(2)
N30 C35 C45 113.5(2)
H37A C37 H37B 109.5
H37A C37 H37C 109.5
H37B C37 H37C 109.5
O36 C37 H37A 109.5
O36 C37 H37B 109.5
O36 C37 H37C 109.5
C42 C41 H41 119.1
N40 C41 H41 119.1
N40 C41 C42 121.9(3)
C41 C42 H42 120.2
C41 C42 C43 119.5(3)
C43 C42 H42 120.2
C42 C43 C44 119.0(3)
O46 C43 C42 116.1(3)
O46 C43 C44 124.9(3)
C43 C44 H44 121.1
C45 C44 C43 117.9(3)
C45 C44 H44 121.1
C44 C45 C35 123.9(2)
N40 C45 C35 113.3(2)
N40 C45 C44 122.8(2)
H47A C47 H47B 109.5
H47A C47 H47C 109.5
H47B C47 H47C 109.5
O46 C47 H47A 109.5
O46 C47 H47B 109.5
O46 C47 H47C 109.5
O50 C51 C54 114.7(2)
O52 C51 C54 121.8(2)
O52 C51 O50 123.4(2)
C51 C54 H54 110.2
C51 C54 C56 106.0(2)
C56 C54 H54 110.2
O53 C54 C51 111.0(2)
O53 C54 H54 110.2
O53 C54 C56 109.1(2)
C54 C56 H56 109.1
C58 C56 C54 107.9(2)
C58 C56 H56 109.1
O55 C56 C54 109.6(2)
O55 C56 H56 109.1
O55 C56 C58 111.8(2)
O57 C58 C56 116.4(2)
O59 C58 C56 120.4(2)
O59 C58 O57 123.3(3)
C11 N10 Cu1 124.3(2)
C15 N10 C11 119.1(2)
C15 N10 Cu1 116.08(17)
C21 N20 Cu1 126.8(2)
C25 N20 C21 117.9(2)
C25 N20 Cu1 115.24(17)
C31 N30 Cu2 125.1(2)
C35 N30 C31 118.7(2)
C35 N30 Cu2 116.03(19)
C41 N40 Cu2 125.2(2)
C45 N40 C41 119.0(3)
C45 N40 Cu2 115.79(18)
C13 O16 C17 118.4(2)
C23 O26 C27 118.6(2)
C33 O36 C37 118.7(2)
C43 O46 C47 118.6(2)
C51 O50 Cu2 108.45(17)
C54 O53 Cu2 103.46(15)
C56 O55 Cu1 112.06(15)
C56 O55 Cu2 99.39(15)
Cu1 O55 Cu2 103.52(9)
C58 O57 Cu1 114.07(18)
H60A O60 H60B 119(5)
Cu1 O60 H60A 107(3)
Cu1 O60 H60B 122(4)
N10 Cu1 N20 80.60(9)
N10 Cu1 O60 97.51(9)
N20 Cu1 O60 89.96(10)
O55 Cu1 N10 161.28(9)
O55 Cu1 N20 99.09(9)
O55 Cu1 O57 85.65(8)
O55 Cu1 O60 101.20(9)
O57 Cu1 N10 91.69(9)
O57 Cu1 N20 168.93(10)
O57 Cu1 O60 98.98(11)
N30 Cu2 N40 81.11(10)
N30 Cu2 O50 94.51(10)
N30 Cu2 O55 111.51(8)
N40 Cu2 O55 105.38(8)
O50 Cu2 N40 172.01(10)
O50 Cu2 O55 82.41(8)
O53 Cu2 N30 173.36(10)
O53 Cu2 N40 97.64(9)
O53 Cu2 O50 85.94(9)
O53 Cu2 O55 75.12(7)
H61A O61 H61B 100(4)
H62A O62 H62B 105(4)
H63A O63 H63B 107(4)
H64A O64 H64B 97(4)
H65A O65 H65B 110(4)
H66A O66 H66B 113(4)
H67A O67 H67B 106(4)
H68A O68 H68B 104(4)

loop_
_geom_bond_atom_site_label_1
_geom_bond_atom_site_label_2
_geom_bond_distance
C11 H11 0.9500
C11 C12 1.373(4)
C11 N10 1.350(3)
C12 H12 0.9500
C12 C13 1.392(4)
C13 C14 1.406(4)
C13 O16 1.336(3)
C14 H14 0.9500
C14 C15 1.384(4)
C15 C25 1.491(4)
C15 N10 1.342(4)
C17 H17A 0.9800
C17 H17B 0.9800
C17 H17C 0.9800
C17 O16 1.428(4)
C21 H21 0.9500
C21 C22 1.368(4)
C21 N20 1.349(3)
C22 H22 0.9500
C22 C23 1.389(4)
C23 C24 1.406(4)
C23 O26 1.346(3)
C24 H24 0.9500
C24 C25 1.385(4)
C25 N20 1.346(4)
C27 H27A 0.9800
C27 H27B 0.9800
C27 H27C 0.9800
C27 O26 1.436(4)
C31 H31 0.9500
C31 C32 1.364(4)
C31 N30 1.350(4)
C32 H32 0.9500
C32 C33 1.391(4)
C33 C34 1.402(4)
C33 O36 1.343(3)
C34 H34 0.9500
C34 C35 1.389(4)
C35 C45 1.497(4)
C35 N30 1.345(4)
C37 H37A 0.9800
C37 H37B 0.9800
C37 H37C 0.9800
C37 O36 1.442(4)
C41 H41 0.9500
C41 C42 1.368(4)
C41 N40 1.351(4)
C42 H42 0.9500
C42 C43 1.396(4)
C43 C44 1.401(4)
C43 O46 1.340(4)
C44 H44 0.9500
C44 C45 1.385(4)
C45 N40 1.344(4)
C47 H47A 0.9800
C47 H47B 0.9800
C47 H47C 0.9800
C47 O46 1.430(4)
C51 C54 1.532(4)
C51 O50 1.284(4)
C51 O52 1.242(4)
C54 H54 1.0000
C54 C56 1.554(4)
C54 O53 1.395(3)
C56 H56 1.0000
C56 C58 1.530(4)
C56 O55 1.408(3)
C58 O57 1.266(4)
C58 O59 1.242(4)
N10 Cu1 1.980(2)
N20 Cu1 2.000(2)
N30 Cu2 1.965(2)
N40 Cu2 1.981(2)
O50 Cu2 1.973(2)
O53 Cu2 1.887(2)
O55 Cu1 1.9128(19)
O57 Cu1 1.944(2)
O60 H60A 0.81(5)
O60 H60B 0.77(5)
O60 Cu1 2.322(3)
O61 H61A 0.81(2)
O61 H61B 0.82(2)
O62 H62A 0.79(2)
O62 H62B 0.80(2)
O63 H63A 0.83(2)
O63 H63B 0.85(2)
O64 H64A 0.81(2)
O64 H64B 0.85(2)
O65 H65A 0.82(2)
O65 H65B 0.81(2)
O66 H66A 0.79(2)
O66 H66B 0.80(2)
O67 H67A 0.84(2)
O67 H67B 0.83(2)
O68 H68A 0.90(3)
O68 H68B 0.91(2)

loop_
_geom_contact_atom_site_label_1
_geom_contact_atom_site_label_2
_geom_contact_distance
O55 Cu2 2.549(2)

loop_
_geom_hbond_atom_site_label_D
_geom_hbond_atom_site_label_H
_geom_hbond_atom_site_label_A
_geom_hbond_site_symmetry_A
_geom_hbond_distance_DH
_geom_hbond_distance_HA
_geom_hbond_distance_DA
_geom_hbond_angle_DHA
_geom_hbond_publ_flag
O60 H60A O50 1_655 0.81(5) 2.00(5) 2.802(3) 167(5) yes
O60 H60B O67 . 0.77(5) 1.98(5) 2.750(4) 177(5) yes
O61 H61A O65 . 0.81(2) 2.02(3) 2.813(4) 166(4) yes
O61 H61B O52 1_554 0.82(2) 1.92(2) 2.739(3) 177(4) yes
O62 H62A O64 . 0.79(2) 2.01(3) 2.774(3) 164(5) yes
O62 H62B O55 . 0.80(2) 1.85(2) 2.650(3) 174(5) yes
O63 H63A O59 1_554 0.83(2) 1.97(2) 2.806(3) 178(4) yes
O63 H63B O61 . 0.85(2) 2.13(2) 2.970(3) 176(4) yes
O64 H64A O52 . 0.81(2) 2.05(3) 2.762(3) 146(4) yes
O64 H64B O65 . 0.85(2) 1.95(3) 2.719(3) 149(4) yes
O65 H65A O59 1_454 0.82(2) 2.08(3) 2.871(3) 162(4) yes
O65 H65B O66 . 0.81(2) 2.01(2) 2.801(4) 167(4) yes
O66 H66A O53 1_554 0.79(2) 1.91(3) 2.680(3) 169(5) yes
O66 H66B O62 . 0.80(2) 2.02(3) 2.808(4) 167(5) yes
O67 H67A O62 . 0.84(2) 1.91(3) 2.737(4) 168(5) yes
O67 H67B O59 1_554 0.83(2) 2.15(2) 2.973(3) 178(5) yes
O68 H68A O57 1_454 0.90(3) 2.52(4) 3.236(4) 138(5) yes
O68 H68B O60 1_455 0.91(2) 2.23(3) 3.129(5) 169(5) yes

loop_
_geom_torsion_atom_site_label_1
_geom_torsion_atom_site_label_2
_geom_torsion_atom_site_label_3
_geom_torsion_atom_site_label_4
_geom_torsion
C11 C12 C13 C14 -0.6(4)
C11 C12 C13 O16 179.8(3)
C12 C11 N10 C15 0.4(4)
C12 C11 N10 Cu1 -170.9(2)
C12 C13 C14 C15 0.3(4)
C12 C13 O16 C17 -179.2(3)
C13 C14 C15 C25 179.2(2)
C13 C14 C15 N10 0.3(4)
C14 C13 O16 C17 1.2(4)
C14 C15 C25 C24 4.0(4)
C14 C15 C25 N20 -175.8(2)
C14 C15 N10 C11 -0.7(4)
C14 C15 N10 Cu1 171.4(2)
C15 C25 N20 C21 -177.6(2)
C15 C25 N20 Cu1 2.6(3)
C21 C22 C23 C24 2.7(4)
C21 C22 C23 O26 -176.8(3)
C22 C21 N20 C25 -2.7(4)
C22 C21 N20 Cu1 177.2(2)
C22 C23 C24 C25 -2.7(4)
C22 C23 O26 C27 -179.3(3)
C23 C24 C25 C15 -179.8(2)
C23 C24 C25 N20 0.0(4)
C24 C23 O26 C27 1.2(4)
C24 C25 N20 C21 2.6(4)
C24 C25 N20 Cu1 -177.2(2)
C25 C15 N10 C11 -179.7(2)
C25 C15 N10 Cu1 -7.7(3)
C31 C32 C33 C34 0.2(4)
C31 C32 C33 O36 -179.4(3)
C32 C31 N30 C35 -0.8(4)
C32 C31 N30 Cu2 174.7(2)
C32 C33 C34 C35 -0.5(4)
C32 C33 O36 C37 -171.8(3)
C33 C34 C35 C45 179.2(2)
C33 C34 C35 N30 0.2(4)
C34 C33 O36 C37 8.5(4)
C34 C35 C45 C44 -2.7(4)
C34 C35 C45 N40 178.2(2)
C34 C35 N30 C31 0.5(4)
C34 C35 N30 Cu2 -175.4(2)
C35 C45 N40 C41 178.8(2)
C35 C45 N40 Cu2 -1.2(3)
C41 C42 C43 C44 -1.2(4)
C41 C42 C43 O46 179.0(3)
C42 C41 N40 C45 -0.2(4)
C42 C41 N40 Cu2 179.8(2)
C42 C43 C44 C45 0.7(4)
C42 C43 O46 C47 -174.1(3)
C43 C44 C45 C35 -179.0(2)
C43 C44 C45 N40 0.1(4)
C44 C43 O46 C47 6.1(4)
C44 C45 N40 C41 -0.3(4)
C44 C45 N40 Cu2 179.6(2)
C45 C35 N30 C31 -178.6(2)
C45 C35 N30 Cu2 5.5(3)
C51 C54 C56 C58 -171.8(2)
C51 C54 C56 O55 66.2(3)
C51 C54 O53 Cu2 -41.2(2)
C54 C51 O50 Cu2 3.5(3)
C54 C56 C58 O57 -118.9(3)
C54 C56 C58 O59 61.3(3)
C54 C56 O55 Cu1 119.29(19)
C54 C56 O55 Cu2 10.5(2)
C54 O53 Cu2 N40 -152.04(16)
C54 O53 Cu2 O50 35.14(17)
C54 O53 Cu2 O55 -48.08(15)
C56 C54 O53 Cu2 75.3(2)
C56 C58 O57 Cu1 -2.3(4)
C58 C56 O55 Cu1 -0.3(3)
C58 C56 O55 Cu2 -109.1(2)
N10 C11 C12 C13 0.2(4)
N10 C15 C25 C24 -177.0(2)
N10 C15 C25 N20 3.3(3)
N20 C21 C22 C23 0.0(4)
N30 C31 C32 C33 0.5(4)
N30 C35 C45 C44 176.4(2)
N30 C35 C45 N40 -2.7(3)
N40 C41 C42 C43 1.0(4)
O16 C13 C14 C15 180.0(3)
O26 C23 C24 C25 176.8(3)
O36 C33 C34 C35 179.1(3)
O46 C43 C44 C45 -179.5(3)
O50 C51 C54 C56 -92.3(3)
O50 C51 C54 O53 26.1(3)
O52 C51 C54 C56 84.0(3)
O52 C51 C54 O53 -157.6(3)
O52 C51 O50 Cu2 -172.7(2)
O53 C54 C56 C58 68.6(3)
O53 C54 C56 O55 -53.4(3)
O55 C56 C58 O57 1.8(4)
O55 C56 C58 O59 -178.1(3)
O59 C58 O57 Cu1 177.5(2)

_cod_database_fobs_code 2242977
